data_4332107
loop_
_publ_author_name
'Seidel, Wolfram W.'
'Ibarra Arias, Maria D.'
'Schaffrath, Markus'
'Jahnke, Mareike C.'
'Hepp, Alexander'
'Pape, Tania'

_publ_section_title
;
 Molybdenum and Tungsten \h2-Alkyne-1-thio Complexes Acting as Sulfur
 Donors in Homoleptic Werner Type Complexes with Nickel(II) and
 Palladium(II)
;
_journal_issue 12
_journal_name_full 'Inorganic Chemistry'
_journal_page_first 4791
_journal_page_last 4800
_journal_paper_doi 10.1021/ic052178y
_journal_volume 45
_journal_year 2006
_chemical_formula_sum 'C47 H50 B N6 O2 S2 W'
_chemical_formula_weight 989.71
_chemical_name_systematic
; 
 ? 
;
_space_group_IT_number 4
_symmetry_cell_setting monoclinic
_symmetry_space_group_name_Hall 'P 2yb'
_symmetry_space_group_name_H-M 'P 1 21 1'
_atom_sites_solution_hydrogens geom
_atom_sites_solution_primary direct
_atom_sites_solution_secondary difmap
_audit_creation_method SHELXL-97
_cell_angle_alpha 90.00
_cell_angle_beta 108.4900(10)
_cell_angle_gamma 90.00
_cell_formula_units_Z 2
_cell_length_a 11.0754(5)
_cell_length_b 17.8315(8)
_cell_length_c 11.7455(6)
_cell_measurement_reflns_used 900
_cell_measurement_temperature 153(1)
_cell_measurement_theta_max 22.5
_cell_measurement_theta_min 1
_cell_volume 2199.89(18)
_computing_cell_refinement 'SAINT (Bruker AXS, 2000)'
_computing_data_collection 'SMART (Bruker AXS, 2000)'
_computing_data_reduction 'SAINT,SADABS (Bruker AXS, 2000)'
_computing_molecular_graphics
;
  ORTEP3,L.J. Farrugia, J. Appl. Cryst. (1997) 30, 565
;
_computing_structure_refinement 'SHELXL-97 (Sheldrick, 1997)'
_computing_structure_solution 'SHELXS-97 (Sheldrick, 1990)'
_diffrn_ambient_temperature 153(1)
_diffrn_detector_area_resol_mean 80
_diffrn_measured_fraction_theta_full 0.995
_diffrn_measured_fraction_theta_max 0.995
_diffrn_measurement_device_type 'CCD area detector'
_diffrn_measurement_method 'Omega and Phi scans'
_diffrn_radiation_monochromator graphite
_diffrn_radiation_source 'rotating anode'
_diffrn_radiation_type MoK\a
_diffrn_radiation_wavelength 0.71073
_diffrn_reflns_av_R_equivalents 0.0248
_diffrn_reflns_av_sigmaI/netI 0.0382
_diffrn_reflns_limit_h_max 15
_diffrn_reflns_limit_h_min -15
_diffrn_reflns_limit_k_max 24
_diffrn_reflns_limit_k_min -24
_diffrn_reflns_limit_l_max 16
_diffrn_reflns_limit_l_min -16
_diffrn_reflns_number 25485
_diffrn_reflns_theta_full 30.01
_diffrn_reflns_theta_max 30.01
_diffrn_reflns_theta_min 1.94
_exptl_absorpt_coefficient_mu 2.766
_exptl_absorpt_correction_T_max 0.8299
_exptl_absorpt_correction_T_min 0.6077
_exptl_absorpt_correction_type multi-scan
_exptl_absorpt_process_details
; 
 Corrections were done with the SADABS program, utilizing the none merged
 raw data obtained from the integration process. Integration and final cell
 refinement were done with SAINT.

 SADABS reports ratio of Tmin/Tmax =   0.720602

;
_exptl_crystal_colour red
_exptl_crystal_density_diffrn 1.494
_exptl_crystal_density_method 'not measured'
_exptl_crystal_description blocks
_exptl_crystal_F_000 1002
_exptl_crystal_size_max 0.20
_exptl_crystal_size_mid 0.13
_exptl_crystal_size_min 0.07
_refine_diff_density_max 1.027
_refine_diff_density_min -0.630
_refine_diff_density_rms 0.080
_refine_ls_abs_structure_details 'Flack H D (1983), Acta Cryst. A39, 876-881'
_refine_ls_abs_structure_Flack -0.010(4)
_refine_ls_extinction_method none
_refine_ls_goodness_of_fit_ref 1.007
_refine_ls_hydrogen_treatment mixed
_refine_ls_matrix_type full
_refine_ls_number_parameters 539
_refine_ls_number_reflns 12324
_refine_ls_number_restraints 1
_refine_ls_restrained_S_all 1.007
_refine_ls_R_factor_all 0.0283
_refine_ls_R_factor_gt 0.0267
_refine_ls_shift/su_max 0.001
_refine_ls_shift/su_mean 0.000
_refine_ls_structure_factor_coef Fsqd
_refine_ls_weighting_details 'calc w=1/[\s^2^(Fo^2^)+(0.0376P)^2^+0.0000P] where P=(Fo^2^+2Fc^2^)/3'
_refine_ls_weighting_scheme calc
_refine_ls_wR_factor_gt 0.0620
_refine_ls_wR_factor_ref 0.0625
_reflns_number_gt 11744
_reflns_number_total 12324
_reflns_threshold_expression >2sigma(I)
_cod_data_source_file ic052178ysup3.cif
_cod_data_source_block tom
_cod_original_sg_symbol_H-M 'P 21'
_cod_database_code 4332107

loop_
_symmetry_equiv_pos_as_xyz
'x, y, z'
'-x, y+1/2, -z'

loop_
_atom_site_label
_atom_site_type_symbol
_atom_site_fract_x
_atom_site_fract_y
_atom_site_fract_z
_atom_site_U_iso_or_equiv
_atom_site_adp_type
_atom_site_occupancy
_atom_site_symmetry_multiplicity
_atom_site_calc_flag
_atom_site_refinement_flags
W W 0.269877(8) 0.098752(8) 0.053457(8) 0.01395(3) Uani 1 1 d .
S1 S 0.42977(7) 0.26608(4) 0.00229(8) 0.02113(15) Uani 1 1 d .
S2 S 0.55175(8) 0.15023(5) 0.29622(7) 0.02781(18) Uani 1 1 d .
N1 N 0.0857(2) 0.03580(14) -0.0237(2) 0.0170(5) Uani 1 1 d .
N2 N 0.0381(2) -0.00635(14) 0.0508(2) 0.0180(5) Uani 1 1 d .
N3 N 0.1763(2) 0.12201(14) 0.1923(2) 0.0184(5) Uani 1 1 d .
N4 N 0.1213(3) 0.06691(15) 0.2400(2) 0.0187(5) Uani 1 1 d .
N5 N 0.3250(2) -0.00721(14) 0.1549(2) 0.0170(5) Uani 1 1 d .
N6 N 0.2427(3) -0.04390(15) 0.2023(3) 0.0172(6) Uani 1 1 d .
O1 O 0.2804(2) -0.02786(13) -0.1121(2) 0.0257(5) Uani 1 1 d .
O2 O 0.1385(2) 0.22232(14) -0.1343(2) 0.0302(5) Uani 1 1 d .
B B 0.1097(3) -0.0121(2) 0.1866(3) 0.0188(6) Uani 1 1 d .
C1 C 0.3936(3) 0.18543(17) 0.0635(3) 0.0174(6) Uani 1 1 d .
C2 C 0.4354(3) 0.14226(17) 0.1614(3) 0.0176(6) Uani 1 1 d .
C3 C 0.5860(3) 0.29308(17) 0.1049(3) 0.0208(6) Uani 1 1 d .
H3A H 0.5941 0.3483 0.1037 0.025 Uiso 1 1 calc R
H3B H 0.5912 0.2782 0.1875 0.025 Uiso 1 1 calc R
C4 C 0.6955(3) 0.25837(18) 0.0745(3) 0.0190(6) Uani 1 1 d .
C5 C 0.7151(3) 0.18127(19) 0.0795(3) 0.0248(7) Uani 1 1 d .
H5 H 0.6581 0.1496 0.1028 0.030 Uiso 1 1 calc R
C6 C 0.8157(4) 0.1498(2) 0.0512(3) 0.0292(7) Uani 1 1 d .
H6 H 0.8280 0.0970 0.0558 0.035 Uiso 1 1 calc R
C7 C 0.8987(3) 0.1953(2) 0.0163(3) 0.0311(8) Uani 1 1 d .
H7 H 0.9674 0.1738 -0.0043 0.037 Uiso 1 1 calc R
C8 C 0.8816(4) 0.2717(2) 0.0114(4) 0.0302(8) Uani 1 1 d .
H8 H 0.9394 0.3028 -0.0117 0.036 Uiso 1 1 calc R
C9 C 0.7796(3) 0.3040(2) 0.0403(3) 0.0248(7) Uani 1 1 d .
H9 H 0.7681 0.3569 0.0364 0.030 Uiso 1 1 calc R
C10 C 0.5061(4) 0.08375(18) 0.3941(3) 0.0305(9) Uani 1 1 d .
H10A H 0.4138 0.0730 0.3621 0.037 Uiso 1 1 calc R
H10B H 0.5532 0.0361 0.3987 0.037 Uiso 1 1 calc R
C11 C 0.5379(3) 0.11862(17) 0.5162(3) 0.0240(7) Uani 1 1 d .
C12 C 0.4528(3) 0.1676(2) 0.5410(3) 0.0291(7) Uani 1 1 d .
H12 H 0.3749 0.1791 0.4805 0.035 Uiso 1 1 calc R
C13 C 0.4800(4) 0.2000(2) 0.6536(4) 0.0305(8) Uani 1 1 d .
H13 H 0.4206 0.2331 0.6703 0.037 Uiso 1 1 calc R
C14 C 0.5936(4) 0.1841(2) 0.7415(3) 0.0289(7) Uani 1 1 d .
H14 H 0.6124 0.2062 0.8188 0.035 Uiso 1 1 calc R
C15 C 0.6794(4) 0.1363(2) 0.7172(3) 0.0302(8) Uani 1 1 d .
H15 H 0.7575 0.1252 0.7776 0.036 Uiso 1 1 calc R
C16 C 0.6517(3) 0.1043(3) 0.6046(3) 0.0261(6) Uani 1 1 d .
H16 H 0.7121 0.0719 0.5879 0.031 Uiso 1 1 calc R
C17 C 0.3191(3) 0.03574(16) -0.0831(3) 0.0176(6) Uani 1 1 d .
C18 C 0.4035(3) 0.07129(18) -0.1524(3) 0.0212(6) Uani 1 1 d .
H18A H 0.3610 0.1169 -0.1944 0.025 Uiso 1 1 calc R
H18B H 0.4858 0.0867 -0.0940 0.025 Uiso 1 1 calc R
C19 C 0.4284(3) 0.01885(18) -0.2423(3) 0.0215(6) Uani 1 1 d .
C20 C 0.5333(4) -0.0286(2) -0.2116(4) 0.0302(7) Uani 1 1 d .
H20 H 0.5930 -0.0263 -0.1331 0.036 Uiso 1 1 calc R
C21 C 0.5519(4) -0.0791(2) -0.2934(4) 0.0394(9) Uani 1 1 d .
H21 H 0.6235 -0.1116 -0.2702 0.047 Uiso 1 1 calc R
C22 C 0.4674(5) -0.0828(2) -0.4090(4) 0.0430(11) Uani 1 1 d .
H22 H 0.4809 -0.1174 -0.4654 0.052 Uiso 1 1 calc R
C23 C 0.3635(4) -0.0357(3) -0.4410(4) 0.0424(10) Uani 1 1 d .
H23 H 0.3049 -0.0376 -0.5201 0.051 Uiso 1 1 calc R
C24 C 0.3442(4) 0.0146(2) -0.3582(3) 0.0314(8) Uani 1 1 d .
H24 H 0.2720 0.0467 -0.3814 0.038 Uiso 1 1 calc R
C25 C 0.1845(3) 0.17573(18) -0.0657(3) 0.0198(6) Uani 1 1 d .
C26 C 0.0188(3) 0.0638(2) -0.2448(3) 0.0282(7) Uani 1 1 d .
H26A H -0.0161 0.1148 -0.2529 0.042 Uiso 1 1 calc R
H26B H -0.0270 0.0343 -0.3157 0.042 Uiso 1 1 calc R
H26C H 0.1093 0.0659 -0.2376 0.042 Uiso 1 1 calc R
C27 C 0.0038(3) 0.02799(18) -0.1353(3) 0.0214(6) Uani 1 1 d .
C28 C -0.0956(3) -0.01823(19) -0.1320(3) 0.0234(6) Uani 1 1 d .
H28 H -0.1664 -0.0328 -0.1984 0.028 Uiso 1 1 calc R
C29 C -0.0718(3) -0.03902(18) -0.0132(3) 0.0193(6) Uani 1 1 d .
C30 C -0.1490(3) -0.0870(2) 0.0417(3) 0.0238(7) Uani 1 1 d .
H30A H -0.0953 -0.1270 0.0889 0.036 Uiso 1 1 calc R
H30B H -0.2200 -0.1091 -0.0219 0.036 Uiso 1 1 calc R
H30C H -0.1823 -0.0563 0.0942 0.036 Uiso 1 1 calc R
C31 C 0.2187(4) 0.2588(2) 0.2225(4) 0.0290(9) Uani 1 1 d .
H31A H 0.3119 0.2578 0.2527 0.043 Uiso 1 1 calc R
H31B H 0.1873 0.2995 0.2615 0.043 Uiso 1 1 calc R
H31C H 0.1903 0.2670 0.1355 0.043 Uiso 1 1 calc R
C32 C 0.1677(3) 0.18584(18) 0.2494(3) 0.0210(6) Uani 1 1 d .
C33 C 0.1070(3) 0.17133(19) 0.3352(3) 0.0246(7) Uani 1 1 d .
H33 H 0.0892 0.2064 0.3887 0.030 Uiso 1 1 calc R
C34 C 0.0784(3) 0.0959(3) 0.3261(2) 0.0226(5) Uani 1 1 d .
C35 C 0.0080(4) 0.0504(2) 0.3917(4) 0.0342(8) Uani 1 1 d .
H35A H -0.0748 0.0355 0.3360 0.051 Uiso 1 1 calc R
H35B H -0.0047 0.0804 0.4569 0.051 Uiso 1 1 calc R
H35C H 0.0576 0.0055 0.4253 0.051 Uiso 1 1 calc R
C36 C 0.5422(3) -0.0314(2) 0.1396(3) 0.0244(7) Uani 1 1 d .
H36A H 0.5171 -0.0313 0.0518 0.037 Uiso 1 1 calc R
H36B H 0.6091 -0.0689 0.1716 0.037 Uiso 1 1 calc R
H36C H 0.5743 0.0183 0.1703 0.037 Uiso 1 1 calc R
C37 C 0.4294(3) -0.05033(17) 0.1780(3) 0.0188(6) Uani 1 1 d .
C38 C 0.4143(3) -0.11407(18) 0.2401(3) 0.0223(6) Uani 1 1 d .
H38 H 0.4744 -0.1533 0.2680 0.027 Uiso 1 1 calc R
C39 C 0.2957(3) -0.10941(17) 0.2533(3) 0.0194(6) Uani 1 1 d .
C40 C 0.2282(4) -0.16362(19) 0.3097(3) 0.0275(7) Uani 1 1 d .
H40A H 0.1915 -0.1365 0.3634 0.041 Uiso 1 1 calc R
H40B H 0.2889 -0.2011 0.3556 0.041 Uiso 1 1 calc R
H40C H 0.1602 -0.1887 0.2467 0.041 Uiso 1 1 calc R
C101 C 0.0454(5) 0.3027(3) 0.5804(4) 0.0434(10) Uani 1 1 d .
H101 H 0.0109 0.2694 0.6252 0.052 Uiso 1 1 calc R
C103 C 0.2184(5) 0.3787(3) 0.5676(4) 0.0449(10) Uani 1 1 d .
H103 H 0.3018 0.3981 0.6031 0.054 Uiso 1 1 calc R
C100 C -0.0281(4) 0.3231(3) 0.4634(4) 0.0441(11) Uani 1 1 d .
C104 C 0.1482(5) 0.3988(3) 0.4524(4) 0.0484(11) Uani 1 1 d .
H104 H 0.1841 0.4312 0.4076 0.058 Uiso 1 1 calc R
C102 C 0.1669(4) 0.3302(3) 0.6312(4) 0.0450(10) Uani 1 1 d .
H102 H 0.2154 0.3157 0.7104 0.054 Uiso 1 1 calc R
C106 C -0.1575(5) 0.2915(4) 0.4066(5) 0.0707(18) Uani 1 1 d .
H10C H -0.2183 0.3325 0.3768 0.106 Uiso 1 1 calc R
H10D H -0.1826 0.2622 0.4659 0.106 Uiso 1 1 calc R
H10E H -0.1569 0.2590 0.3395 0.106 Uiso 1 1 calc R
C105 C 0.0262(5) 0.3719(3) 0.4019(4) 0.0465(11) Uani 1 1 d .
H105 H -0.0217 0.3873 0.3231 0.056 Uiso 1 1 calc R

loop_
_atom_site_aniso_label
_atom_site_aniso_U_11
_atom_site_aniso_U_22
_atom_site_aniso_U_33
_atom_site_aniso_U_23
_atom_site_aniso_U_13
_atom_site_aniso_U_12
W 0.01341(4) 0.01363(4) 0.01563(5) 0.00029(7) 0.00580(3) -0.00060(6)
S1 0.0167(3) 0.0174(3) 0.0292(4) 0.0051(3) 0.0072(3) -0.0012(3)
S2 0.0267(4) 0.0340(4) 0.0181(4) 0.0006(3) 0.0004(3) -0.0102(3)
N1 0.0146(11) 0.0184(12) 0.0188(12) -0.0003(9) 0.0063(10) -0.0026(9)
N2 0.0181(12) 0.0166(12) 0.0212(13) 0.0000(10) 0.0088(10) -0.0017(9)
N3 0.0178(12) 0.0177(11) 0.0205(12) -0.0005(9) 0.0073(10) 0.0001(9)
N4 0.0193(12) 0.0192(11) 0.0206(12) -0.0007(10) 0.0106(11) -0.0025(10)
N5 0.0176(12) 0.0169(11) 0.0181(12) 0.0032(9) 0.0081(10) 0.0005(9)
N6 0.0217(14) 0.0130(13) 0.0182(13) 0.0019(10) 0.0080(11) -0.0011(10)
O1 0.0330(13) 0.0195(11) 0.0316(13) -0.0054(9) 0.0203(11) -0.0052(10)
O2 0.0299(13) 0.0256(12) 0.0304(13) 0.0090(10) 0.0031(11) 0.0016(10)
B 0.0181(16) 0.0191(16) 0.0211(17) 0.0003(13) 0.0089(14) -0.0011(13)
C1 0.0132(12) 0.0182(13) 0.0218(14) -0.0020(11) 0.0071(11) 0.0020(11)
C2 0.0167(13) 0.0199(14) 0.0170(13) -0.0013(11) 0.0064(11) -0.0029(11)
C3 0.0186(14) 0.0168(14) 0.0279(16) -0.0042(12) 0.0089(12) -0.0028(11)
C4 0.0157(13) 0.0227(15) 0.0185(14) -0.0013(11) 0.0051(11) 0.0002(11)
C5 0.0259(16) 0.0227(16) 0.0274(17) -0.0007(13) 0.0108(13) -0.0009(13)
C6 0.0279(17) 0.0282(17) 0.0291(18) -0.0005(14) 0.0056(14) 0.0099(15)
C7 0.0186(16) 0.046(2) 0.0279(18) -0.0063(16) 0.0067(14) 0.0075(15)
C8 0.0195(17) 0.043(2) 0.032(2) 0.0029(17) 0.0141(15) 0.0007(16)
C9 0.0203(16) 0.0240(16) 0.0295(18) 0.0016(13) 0.0073(14) -0.0021(12)
C10 0.0442(19) 0.027(2) 0.0176(14) 0.0018(12) 0.0063(13) -0.0066(14)
C11 0.0292(16) 0.0218(16) 0.0198(14) 0.0018(10) 0.0058(13) -0.0053(11)
C12 0.0247(16) 0.0293(17) 0.0285(18) 0.0030(14) 0.0017(14) -0.0020(14)
C13 0.0328(19) 0.0217(16) 0.040(2) -0.0026(14) 0.0162(16) -0.0022(14)
C14 0.043(2) 0.0234(16) 0.0210(16) -0.0023(12) 0.0109(15) -0.0087(15)
C15 0.036(2) 0.0258(17) 0.0217(16) 0.0017(13) -0.0004(14) -0.0001(14)
C16 0.0289(13) 0.0247(16) 0.0235(13) 0.0006(18) 0.0066(11) 0.0024(19)
C17 0.0187(14) 0.0145(13) 0.0201(14) 0.0011(11) 0.0069(11) 0.0000(11)
C18 0.0268(16) 0.0188(12) 0.0228(15) -0.0019(11) 0.0146(13) -0.0040(12)
C19 0.0268(16) 0.0183(14) 0.0248(16) -0.0028(12) 0.0159(13) -0.0035(12)
C20 0.0309(18) 0.0266(17) 0.037(2) -0.0001(15) 0.0165(16) 0.0020(14)
C21 0.042(2) 0.0258(18) 0.061(3) -0.0055(18) 0.031(2) 0.0035(16)
C22 0.057(3) 0.034(2) 0.053(3) -0.0236(19) 0.039(2) -0.0182(19)
C23 0.053(3) 0.050(3) 0.0268(19) -0.0188(18) 0.0167(18) -0.016(2)
C24 0.0320(19) 0.0336(19) 0.0296(18) -0.0034(15) 0.0111(15) 0.0002(15)
C25 0.0168(13) 0.0212(15) 0.0229(15) -0.0007(12) 0.0083(12) -0.0022(12)
C26 0.0272(17) 0.0364(18) 0.0179(15) 0.0022(13) 0.0026(13) -0.0075(14)
C27 0.0188(14) 0.0201(14) 0.0238(15) -0.0021(12) 0.0047(12) 0.0002(12)
C28 0.0184(14) 0.0266(16) 0.0221(15) -0.0064(12) 0.0023(12) -0.0051(12)
C29 0.0165(14) 0.0170(14) 0.0252(16) -0.0020(12) 0.0076(12) -0.0005(12)
C30 0.0195(17) 0.0220(16) 0.0319(19) -0.0025(14) 0.0108(14) -0.0060(13)
C31 0.034(2) 0.0171(17) 0.039(2) -0.0061(15) 0.0176(17) -0.0015(15)
C32 0.0208(15) 0.0206(14) 0.0230(16) -0.0024(12) 0.0089(13) 0.0016(12)
C33 0.0248(16) 0.0259(16) 0.0263(17) -0.0069(13) 0.0126(13) 0.0002(13)
C34 0.0231(12) 0.0270(13) 0.0203(11) -0.001(2) 0.0107(10) 0.002(2)
C35 0.042(2) 0.038(2) 0.0322(19) -0.0028(15) 0.0252(17) -0.0042(17)
C36 0.0194(15) 0.0269(16) 0.0284(17) 0.0049(13) 0.0094(13) 0.0039(13)
C37 0.0170(13) 0.0182(14) 0.0203(14) 0.0001(11) 0.0045(11) 0.0021(11)
C38 0.0230(15) 0.0183(14) 0.0247(16) 0.0044(12) 0.0062(13) 0.0051(12)
C39 0.0249(15) 0.0157(13) 0.0177(14) 0.0001(11) 0.0068(12) -0.0005(11)
C40 0.0352(19) 0.0192(15) 0.0314(18) 0.0042(13) 0.0153(15) -0.0008(14)
C101 0.047(3) 0.051(3) 0.036(2) -0.0011(19) 0.020(2) 0.007(2)
C103 0.040(2) 0.051(3) 0.042(2) -0.002(2) 0.010(2) 0.002(2)
C100 0.035(2) 0.057(3) 0.039(2) -0.021(2) 0.0101(18) 0.0116(19)
C104 0.070(3) 0.038(2) 0.038(2) 0.0001(18) 0.018(2) 0.004(2)
C102 0.041(2) 0.062(3) 0.031(2) 0.0066(19) 0.0092(18) 0.015(2)
C106 0.042(3) 0.099(5) 0.065(4) -0.038(3) 0.009(3) 0.003(3)
C105 0.057(3) 0.048(3) 0.026(2) -0.0044(18) 0.0020(19) 0.017(2)

loop_
_atom_type_symbol
_atom_type_description
_atom_type_scat_dispersion_real
_atom_type_scat_dispersion_imag
_atom_type_scat_source
C C 0.0033 0.0016 'International Tables Vol C Tables 4.2.6.8 and 6.1.1.4'
H H 0.0000 0.0000 'International Tables Vol C Tables 4.2.6.8 and 6.1.1.4'
B B 0.0013 0.0007 'International Tables Vol C Tables 4.2.6.8 and 6.1.1.4'
N N 0.0061 0.0033 'International Tables Vol C Tables 4.2.6.8 and 6.1.1.4'
S S 0.1246 0.1234 'International Tables Vol C Tables 4.2.6.8 and 6.1.1.4'
W W -0.8490 6.8722 'International Tables Vol C Tables 4.2.6.8 and 6.1.1.4'
O O 0.0106 0.0060 'International Tables Vol C Tables 4.2.6.8 and 6.1.1.4'

loop_
_geom_angle_atom_site_label_1
_geom_angle_atom_site_label_2
_geom_angle_atom_site_label_3
_geom_angle
C25 W C2 108.22(13)
C25 W C1 71.15(12)
C2 W C1 38.42(12)
C25 W C17 90.69(12)
C2 W C17 105.82(12)
C1 W C17 96.52(11)
C25 W N5 164.42(11)
C2 W N5 87.11(11)
C1 W N5 123.28(11)
C17 W N5 82.21(10)
C25 W N3 99.20(11)
C2 W N3 90.52(11)
C1 W N3 106.00(11)
C17 W N3 157.30(10)
N5 W N3 83.00(9)
C25 W N1 83.82(11)
C2 W N1 165.51(11)
C1 W N1 154.89(11)
C17 W N1 81.48(10)
N5 W N1 81.44(9)
N3 W N1 79.35(9)
C1 S1 C3 104.02(15)
C2 S2 C10 104.58(16)
C27 N1 N2 106.6(2)
C27 N1 W 133.6(2)
N2 N1 W 119.79(18)
C29 N2 N1 110.1(3)
C29 N2 B 128.8(3)
N1 N2 B 121.2(2)
C32 N3 N4 107.1(2)
C32 N3 W 130.3(2)
N4 N3 W 122.48(18)
C34 N4 N3 109.9(3)
C34 N4 B 131.0(3)
N3 N4 B 119.0(2)
C37 N5 N6 106.5(2)
C37 N5 W 132.1(2)
N6 N5 W 121.25(19)
C39 N6 N5 109.8(3)
C39 N6 B 129.4(3)
N5 N6 B 120.7(3)
N4 B N6 109.8(3)
N4 B N2 108.1(3)
N6 B N2 107.9(3)
C2 C1 S1 141.4(3)
C2 C1 W 69.95(18)
S1 C1 W 148.55(18)
C1 C2 S2 134.8(2)
C1 C2 W 71.63(18)
S2 C2 W 152.08(18)
C4 C3 S1 113.6(2)
C9 C4 C5 118.8(3)
C9 C4 C3 119.6(3)
C5 C4 C3 121.7(3)
C6 C5 C4 121.3(3)
C5 C6 C7 119.7(3)
C8 C7 C6 119.9(3)
C7 C8 C9 120.6(4)
C4 C9 C8 119.6(3)
C11 C10 S2 107.7(2)
C16 C11 C12 118.7(3)
C16 C11 C10 121.6(3)
C12 C11 C10 119.7(3)
C11 C12 C13 120.5(3)
C14 C13 C12 120.0(3)
C15 C14 C13 119.9(3)
C14 C15 C16 119.9(3)
C11 C16 C15 121.0(4)
O1 C17 C18 116.6(3)
O1 C17 W 122.7(2)
C18 C17 W 120.7(2)
C19 C18 C17 112.9(3)
C24 C19 C20 117.9(3)
C24 C19 C18 120.6(3)
C20 C19 C18 121.5(3)
C21 C20 C19 121.0(4)
C20 C21 C22 120.7(4)
C23 C22 C21 119.0(4)
C22 C23 C24 120.3(4)
C19 C24 C23 121.2(4)
O2 C25 W 177.5(3)
N1 C27 C28 109.3(3)
N1 C27 C26 124.8(3)
C28 C27 C26 125.8(3)
C27 C28 C29 106.7(3)
N2 C29 C28 107.2(3)
N2 C29 C30 123.3(3)
C28 C29 C30 129.5(3)
N3 C32 C33 109.2(3)
N3 C32 C31 122.9(3)
C33 C32 C31 127.8(3)
C34 C33 C32 106.0(3)
N4 C34 C33 107.7(3)
N4 C34 C35 122.9(4)
C33 C34 C35 129.3(3)
N5 C37 C38 109.6(3)
N5 C37 C36 123.9(3)
C38 C37 C36 126.5(3)
C39 C38 C37 106.8(3)
N6 C39 C38 107.3(3)
N6 C39 C40 122.9(3)
C38 C39 C40 129.8(3)
C102 C101 C100 121.0(5)
C104 C103 C102 119.6(5)
C105 C100 C101 117.4(4)
C105 C100 C106 121.4(5)
C101 C100 C106 121.2(5)
C103 C104 C105 120.2(5)
C101 C102 C103 120.2(4)
C104 C105 C100 121.6(4)

loop_
_geom_bond_atom_site_label_1
_geom_bond_atom_site_label_2
_geom_bond_distance
W C25 1.974(3)
W C2 2.024(3)
W C1 2.044(3)
W C17 2.165(3)
W N5 2.214(2)
W N3 2.231(3)
W N1 2.251(2)
S1 C1 1.711(3)
S1 C3 1.832(3)
S2 C2 1.701(3)
S2 C10 1.831(3)
N1 C27 1.344(4)
N1 N2 1.378(3)
N2 C29 1.343(4)
N2 B 1.544(4)
N3 C32 1.340(4)
N3 N4 1.366(3)
N4 C34 1.350(4)
N4 B 1.532(4)
N5 C37 1.343(4)
N5 N6 1.376(4)
N6 C39 1.358(4)
N6 B 1.533(5)
O1 C17 1.222(4)
O2 C25 1.157(4)
C1 C2 1.339(4)
C3 C4 1.502(4)
C4 C9 1.389(4)
C4 C5 1.390(5)
C5 C6 1.379(5)
C6 C7 1.383(6)
C7 C8 1.373(6)
C8 C9 1.402(5)
C10 C11 1.499(5)
C11 C16 1.380(4)
C11 C12 1.382(5)
C12 C13 1.386(5)
C13 C14 1.380(5)
C14 C15 1.372(5)
C15 C16 1.383(5)
C17 C18 1.556(4)
C18 C19 1.500(4)
C19 C24 1.387(5)
C19 C20 1.389(5)
C20 C21 1.378(5)
C21 C22 1.385(7)
C22 C23 1.377(7)
C23 C24 1.389(5)
C26 C27 1.491(5)
C27 C28 1.386(4)
C28 C29 1.386(5)
C29 C30 1.492(5)
C31 C32 1.490(5)
C32 C33 1.402(5)
C33 C34 1.378(6)
C34 C35 1.497(5)
C36 C37 1.494(4)
C37 C38 1.389(4)
C38 C39 1.373(5)
C39 C40 1.498(4)
C101 C102 1.377(7)
C101 C100 1.405(6)
C103 C104 1.377(6)
C103 C102 1.378(7)
C100 C105 1.384(7)
C100 C106 1.487(7)
C104 C105 1.378(7)
